data_7705445
loop_
_publ_author_name
'Liu, Xiao-Mei'
'Meng, Fan-Qiong'
'Cheng, Wei-Wei'
'Cao, Jia-Peng'
'Wang, Ji-Lei'
'Zang, Ting-Ting'
'Ping, Qing-Dong'
'Xie, Hui'
'Xu, Yan'

_publ_section_title
;
 Two new isolated Zn-\e-Keggin clusters modified by conjugated organic
 ligands with decent electrocatalytic and third-order NLO properties.
;
_journal_issue 40
_journal_name_full 'Dalton transactions (Cambridge, England : 2003)'
_journal_page_first 14251
_journal_page_last 14257
_journal_paper_doi 10.1039/d0dt02897e
_journal_volume 49
_journal_year 2020
_chemical_formula_sum 'C36 H43 Mo12 N4 O46 P Zn4'
_chemical_formula_weight 2711.47
_space_group_crystal_system orthorhombic
_space_group_IT_number 45
_space_group_name_Hall 'I 2 -2c'
_space_group_name_H-M_alt 'I b a 2'
_atom_sites_solution_hydrogens mixed
_audit_creation_method SHELXL-2018/3
_audit_update_record
;
2020-08-14 deposited with the CCDC.	2020-09-14 downloaded from the CCDC.
;
_cell_angle_alpha 90
_cell_angle_beta 90
_cell_angle_gamma 90
_cell_formula_units_Z 4
_cell_length_a 16.515(12)
_cell_length_b 16.827(13)
_cell_length_c 25.60(3)
_cell_measurement_reflns_used 6430
_cell_measurement_temperature 296(2)
_cell_measurement_theta_max 26.17
_cell_measurement_theta_min 2.35
_cell_volume 7114(11)
_computing_cell_refinement 'SAINT (Bruker, 2005)'
_computing_data_collection 'APEX2 (Bruker, 2005)'
_computing_data_reduction SAINT
_computing_molecular_graphics SHELXTL
_computing_publication_material SHELXTL
_computing_structure_refinement 'SHELXL-2014/7 (Sheldrick, 2014)'
_computing_structure_solution 'SHELXL-2014/7 (Sheldrick, 2014)'
_diffrn_ambient_temperature 296(2)
_diffrn_measured_fraction_theta_full 0.999
_diffrn_measured_fraction_theta_max 0.999
_diffrn_measurement_device_type 'Bruker Apex2 CCD'
_diffrn_measurement_method '\w scans'
_diffrn_radiation_type MoK\a
_diffrn_radiation_wavelength 0.71073
_diffrn_reflns_av_R_equivalents 0.0725
_diffrn_reflns_av_unetI/netI 0.0554
_diffrn_reflns_Laue_measured_fraction_full 0.999
_diffrn_reflns_Laue_measured_fraction_max 0.999
_diffrn_reflns_limit_h_max 19
_diffrn_reflns_limit_h_min -19
_diffrn_reflns_limit_k_max 20
_diffrn_reflns_limit_k_min -20
_diffrn_reflns_limit_l_max 30
_diffrn_reflns_limit_l_min -29
_diffrn_reflns_number 24517
_diffrn_reflns_point_group_measured_fraction_full 0.995
_diffrn_reflns_point_group_measured_fraction_max 0.995
_diffrn_reflns_theta_full 25.242
_diffrn_reflns_theta_max 25.248
_diffrn_reflns_theta_min 1.591
_exptl_absorpt_coefficient_mu 3.478
_exptl_absorpt_correction_T_max 0.701
_exptl_absorpt_correction_T_min 0.661
_exptl_absorpt_correction_type multi-scan
_exptl_absorpt_process_details '(SADABS; Sheldrick, 2003)'
_exptl_crystal_colour 'reddish brown'
_exptl_crystal_density_diffrn 2.532
_exptl_crystal_description block
_exptl_crystal_F_000 5176
_exptl_crystal_size_max 0.130
_exptl_crystal_size_mid 0.120
_exptl_crystal_size_min 0.110
_refine_diff_density_max 2.093
_refine_diff_density_min -1.028
_refine_diff_density_rms 0.222
_refine_ls_abs_structure_details
;
 Flack x determined using 2468 quotients [(I+)-(I-)]/[(I+)+(I-)]
 (Parsons, Flack and Wagner, Acta Cryst. B69 (2013) 249-259).
;
_refine_ls_abs_structure_Flack 0.348(17)
_refine_ls_extinction_method none
_refine_ls_goodness_of_fit_ref 1.038
_refine_ls_hydrogen_treatment constr
_refine_ls_matrix_type full
_refine_ls_number_parameters 455
_refine_ls_number_reflns 6415
_refine_ls_number_restraints 42
_refine_ls_restrained_S_all 1.040
_refine_ls_R_factor_all 0.0625
_refine_ls_R_factor_gt 0.0545
_refine_ls_shift/su_max 0.011
_refine_ls_shift/su_mean 0.000
_refine_ls_structure_factor_coef Fsqd
_refine_ls_weighting_details 'w=1/[\s^2^(Fo^2^)+(0.1047P)^2^] where P=(Fo^2^+2Fc^2^)/3'
_refine_ls_weighting_scheme calc
_refine_ls_wR_factor_gt 0.1389
_refine_ls_wR_factor_ref 0.1458
_reflns_Friedel_coverage 0.941
_reflns_Friedel_fraction_full 0.990
_reflns_Friedel_fraction_max 0.990
_reflns_number_gt 5709
_reflns_number_total 6415
_reflns_threshold_expression 'I > 2\s(I)'
_cod_data_source_file d0dt02897e2.cif
_cod_data_source_block a01_sq
_cod_depositor_comments 'Adding full bibliography for 7705445--7705446.cif.'
_cod_database_code 7705445
_shelx_shelxl_version_number 2018/3
_shelx_space_group_comment
;
The symmetry employed for this shelxl refinement is uniquely defined
by the following loop, which should always be used as a source of
symmetry information in preference to the above space-group names.
They are only intended as comments.
;
_shelx_estimated_absorpt_t_min 0.661
_shelx_estimated_absorpt_t_max 0.701
_platon_squeeze_special_details
;
A solvent mask was calculated and 425 electrons were 
found in a volume of 1031\%A^3. 
This is consistent with the presence of 
8[H2O] per formula unit.
;

loop_
_space_group_symop_operation_xyz
'x, y, z'
'-x, -y, z'
'x+1/2, -y+1/2, z'
'-x+1/2, y+1/2, z'
'x+1/2, y+1/2, z+1/2'
'-x+1/2, -y+1/2, z+1/2'
'x+1, -y+1, z+1/2'
'-x+1, y+1, z+1/2'

loop_
_atom_site_label
_atom_site_type_symbol
_atom_site_fract_x
_atom_site_fract_y
_atom_site_fract_z
_atom_site_U_iso_or_equiv
_atom_site_adp_type
_atom_site_occupancy
_atom_site_site_symmetry_order
_atom_site_calc_flag
_atom_site_refinement_flags_posn
_atom_site_refinement_flags_adp
_atom_site_refinement_flags_occupancy
_atom_site_disorder_assembly
_atom_site_disorder_group
Mo1 Mo 0.03839(9) 0.08671(9) 0.08145(6) 0.0278(3) Uani 1 1 d . . . . .
Mo2 Mo 0.21602(9) 0.02082(9) -0.09026(6) 0.0284(3) Uani 1 1 d . . . . .
Mo3 Mo -0.02421(9) 0.20913(8) -0.01786(6) 0.0284(3) Uani 1 1 d . . . . .
Mo4 Mo 0.17559(9) 0.12424(9) -0.01749(6) 0.0291(3) Uani 1 1 d . . . . .
Mo5 Mo -0.12931(9) 0.16854(8) -0.09062(6) 0.0287(3) Uani 1 1 d . . . . .
Mo6 Mo 0.08884(9) -0.03699(9) -0.18965(6) 0.0284(4) Uani 1 1 d . . . . .
Zn7 Zn -0.15836(12) 0.06853(12) 0.03427(8) 0.0293(4) Uani 1 1 d . . . . .
Zn8 Zn 0.07016(12) 0.15352(11) -0.14149(8) 0.0286(4) Uani 1 1 d . . . . .
P9 P 0.000000 0.000000 -0.0536(2) 0.0202(11) Uani 1 2 d S T P . .
O1 O 0.1571(7) 0.1228(6) -0.0918(5) 0.026(2) Uani 1 1 d . . . . .
O2 O 0.1996(7) 0.0106(6) -0.0145(5) 0.028(3) Uani 1 1 d . . . . .
O3 O -0.0130(7) 0.1961(7) -0.0936(5) 0.026(2) Uani 1 1 d . . . . .
O4 O -0.1263(7) 0.1519(7) -0.0145(5) 0.030(3) Uani 1 1 d . . . . .
O5 O -0.0694(7) 0.0319(6) -0.0883(5) 0.025(2) Uani 1 1 d . . . . .
O6 O 0.0309(7) 0.0706(7) -0.0196(5) 0.028(2) Uani 1 1 d . . . . .
O7 O 0.1403(7) 0.1081(7) 0.0573(5) 0.030(3) Uani 1 1 d . . . . .
O8 O -0.0123(8) 0.1752(7) 0.0562(5) 0.032(3) Uani 1 1 d . . . . .
O9 O 0.1121(7) -0.1379(7) -0.1652(5) 0.029(3) Uani 1 1 d . . . . .
O10 O -0.0665(7) 0.0286(6) 0.0758(5) 0.027(3) Uani 1 1 d . . . . .
O11 O 0.0290(7) 0.0662(7) -0.1836(5) 0.031(3) Uani 1 1 d . . . . .
O12 O 0.1795(7) 0.0129(7) -0.1654(4) 0.029(3) Uani 1 1 d . . . . .
O13 O 0.0991(7) 0.2202(7) -0.0169(5) 0.030(3) Uani 1 1 d D . . . .
O14 O -0.2224(7) 0.0961(7) -0.0930(5) 0.031(3) Uani 1 1 d . . . . .
O15 O 0.3122(7) 0.0436(8) -0.0976(5) 0.036(3) Uani 1 1 d . . . . .
O16 O 0.2632(8) 0.1700(9) -0.0077(5) 0.040(3) Uani 1 1 d . . . . .
O17 O -0.0463(9) 0.3059(8) -0.0111(6) 0.043(3) Uani 1 1 d . . . . .
O18 O 0.1062(8) -0.0412(8) -0.2544(5) 0.038(3) Uani 1 1 d . . . . .
O19 O -0.1760(8) 0.2559(7) -0.1010(5) 0.038(3) Uani 1 1 d . . . . .
O20 O 0.0448(9) 0.1037(8) 0.1449(5) 0.041(3) Uani 1 1 d . . . . .
N1 N 0.1131(10) 0.2270(10) -0.1954(6) 0.041(4) Uani 1 1 d . . . . .
N2 N -0.2402(10) 0.1039(9) 0.0886(6) 0.036(4) Uani 1 1 d . . . . .
C3 C 0.0943(12) 0.2155(12) -0.2470(7) 0.038(4) Uani 1 1 d . . . . .
H3A H 0.054404 0.178813 -0.255635 0.046 Uiso 1 1 calc R U . . .
C5 C -0.2282(12) 0.0886(12) 0.1376(8) 0.041(5) Uani 1 1 d . . . . .
H5A H -0.184084 0.057388 0.147096 0.049 Uiso 1 1 calc R U . . .
C6 C 0.1339(14) 0.2580(12) -0.2880(8) 0.043(5) Uani 1 1 d . . . . .
C7 C 0.1522(17) 0.2790(15) -0.3774(9) 0.058(6) Uani 1 1 d . . . . .
H7A H 0.139417 0.268865 -0.412123 0.069 Uiso 1 1 calc R U . . .
C8 C -0.2795(13) 0.1178(12) 0.1769(8) 0.042(5) Uani 1 1 d . . . . .
C9 C -0.3538(19) 0.1879(17) 0.1111(10) 0.075(9) Uani 1 1 d . . . . .
H9A H -0.394158 0.223203 0.100951 0.090 Uiso 1 1 calc R U . . .
C10 C 0.2116(16) 0.3216(17) -0.2203(9) 0.069(8) Uani 1 1 d . U . . .
H10A H 0.248376 0.360254 -0.209742 0.083 Uiso 1 1 calc R U . . .
C11 C 0.1118(15) 0.2450(12) -0.3391(8) 0.046(5) Uani 1 1 d . . . . .
H11A H 0.068200 0.212039 -0.346646 0.055 Uiso 1 1 calc R U . . .
C12 C 0.1736(13) 0.2776(15) -0.1837(9) 0.055(6) Uani 1 1 d . . . . .
H12A H 0.189860 0.282332 -0.149041 0.067 Uiso 1 1 calc R U . . .
C13 C -0.3022(14) 0.1521(14) 0.0728(9) 0.053(6) Uani 1 1 d . . . . .
H13A H -0.310832 0.161591 0.037459 0.064 Uiso 1 1 calc R U . . .
C14 C -0.3431(15) 0.1699(14) 0.1619(10) 0.054(6) Uani 1 1 d . . . . .
C15 C 0.2393(19) 0.3463(19) -0.3154(10) 0.075(9) Uani 1 1 d . . . . .
H15A H 0.282778 0.379511 -0.307931 0.090 Uiso 1 1 calc R U . . .
C16 C 0.217(2) 0.3327(19) -0.3636(10) 0.079(9) Uani 1 1 d . . . . .
H16A H 0.244070 0.358939 -0.390298 0.095 Uiso 1 1 calc R U . . .
C17 C 0.1967(17) 0.310(2) -0.2765(11) 0.078(9) Uani 1 1 d . . . . .
C19 C -0.3937(19) 0.2049(19) 0.1991(13) 0.078(8) Uani 1 1 d . U . . .
H19A H -0.437043 0.237037 0.189679 0.094 Uiso 1 1 calc R U . . .
C2A C -0.3170(17) 0.1340(17) 0.2660(9) 0.068(8) Uani 1 1 d D . . . .
H2AA H -0.310557 0.122824 0.301312 0.082 Uiso 1 1 calc R U . . .
C3A C -0.2694(15) 0.0965(15) 0.2307(9) 0.054(6) Uani 1 1 d . . . . .
H3AA H -0.231671 0.058469 0.240893 0.064 Uiso 1 1 calc R U . . .
C1A C -0.376(2) 0.189(2) 0.2505(14) 0.101(11) Uani 1 1 d D U . . .
H1AA H -0.404097 0.216254 0.276325 0.121 Uiso 1 1 calc R U . . .
O1W O 0.1324(9) 0.3521(10) -0.0627(8) 0.075(6) Uani 1 1 d D U . . .
H1WA H 0.090920 0.339994 -0.042617 0.113 Uiso 1 1 d DR U . . .
H1WB H 0.156634 0.305814 -0.066420 0.113 Uiso 1 1 d DR U . . .
O2W O -0.0238(14) 0.389935 -0.1190(10) 0.166(14) Uani 1 1 d D U . . .
H2WA H 0.002599 0.351070 -0.106236 0.249 Uiso 1 1 d DR U . . .
H2WB H -0.072734 0.383926 -0.128437 0.249 Uiso 1 1 d DR U . . .

loop_
_atom_site_aniso_label
_atom_site_aniso_U_11
_atom_site_aniso_U_22
_atom_site_aniso_U_33
_atom_site_aniso_U_23
_atom_site_aniso_U_13
_atom_site_aniso_U_12
Mo1 0.0311(8) 0.0332(7) 0.0190(7) -0.0011(6) -0.0020(6) -0.0023(6)
Mo2 0.0260(8) 0.0379(7) 0.0213(7) 0.0033(6) -0.0001(6) -0.0003(6)
Mo3 0.0306(8) 0.0328(7) 0.0218(7) -0.0003(6) 0.0010(6) 0.0005(6)
Mo4 0.0282(8) 0.0365(7) 0.0226(7) 0.0004(6) -0.0006(7) -0.0054(6)
Mo5 0.0287(8) 0.0353(7) 0.0221(7) 0.0000(6) -0.0002(6) 0.0048(6)
Mo6 0.0294(8) 0.0376(8) 0.0183(7) -0.0007(6) 0.0022(6) 0.0036(6)
Zn7 0.0302(11) 0.0370(10) 0.0207(10) -0.0011(8) 0.0032(9) 0.0004(9)
Zn8 0.0305(11) 0.0339(10) 0.0215(10) 0.0035(8) 0.0024(8) 0.0002(9)
P9 0.016(3) 0.027(3) 0.017(3) 0.000 0.000 0.001(2)
O1 0.025(6) 0.029(6) 0.024(6) 0.004(5) 0.002(5) 0.004(5)
O2 0.028(6) 0.029(5) 0.027(7) -0.004(5) -0.005(5) 0.002(5)
O3 0.021(6) 0.035(6) 0.022(6) 0.002(5) 0.001(5) 0.000(5)
O4 0.034(7) 0.028(5) 0.026(6) -0.006(5) 0.001(6) 0.000(5)
O5 0.027(6) 0.032(6) 0.017(6) 0.002(5) -0.001(5) 0.007(5)
O6 0.031(6) 0.035(6) 0.020(6) -0.007(5) -0.004(5) 0.001(5)
O7 0.026(6) 0.037(6) 0.028(6) 0.003(5) -0.007(5) -0.011(5)
O8 0.036(7) 0.034(6) 0.024(6) -0.003(5) -0.002(5) 0.004(5)
O9 0.028(6) 0.038(6) 0.021(6) -0.003(5) 0.004(5) -0.002(5)
O10 0.025(6) 0.028(5) 0.028(7) -0.003(5) 0.002(5) -0.003(5)
O11 0.024(6) 0.034(6) 0.036(7) 0.000(6) 0.006(5) 0.001(5)
O12 0.033(7) 0.041(6) 0.012(5) 0.002(5) 0.002(5) 0.003(5)
O13 0.035(6) 0.039(6) 0.015(6) 0.003(5) 0.006(5) -0.014(5)
O14 0.026(6) 0.037(6) 0.030(7) 0.003(6) -0.001(5) 0.001(5)
O15 0.021(6) 0.053(8) 0.034(7) 0.006(6) 0.002(6) 0.000(5)
O16 0.035(7) 0.057(8) 0.028(7) 0.004(6) -0.010(6) -0.011(6)
O17 0.043(8) 0.050(7) 0.035(8) 0.007(6) 0.002(7) 0.010(6)
O18 0.035(7) 0.049(8) 0.029(7) -0.010(6) 0.011(6) 0.005(6)
O19 0.050(9) 0.035(7) 0.029(7) 0.006(5) 0.003(6) 0.000(6)
O20 0.053(9) 0.046(8) 0.024(7) 0.003(6) -0.009(6) -0.004(7)
N1 0.040(9) 0.056(10) 0.027(9) 0.012(7) -0.010(7) -0.010(8)
N2 0.045(9) 0.041(8) 0.023(8) 0.001(6) 0.007(7) 0.025(7)
C3 0.042(11) 0.049(11) 0.023(9) 0.005(8) 0.002(8) -0.020(9)
C5 0.031(10) 0.058(12) 0.034(11) 0.002(9) 0.009(8) 0.025(9)
C6 0.053(13) 0.046(11) 0.031(11) 0.012(9) -0.002(9) -0.026(9)
C7 0.076(17) 0.070(15) 0.027(12) 0.009(10) 0.014(11) 0.000(13)
C8 0.044(12) 0.061(13) 0.022(10) 0.005(9) 0.007(9) 0.011(10)
C9 0.10(2) 0.090(18) 0.037(13) 0.017(13) 0.006(14) 0.063(17)
C10 0.068(14) 0.107(17) 0.033(11) 0.014(12) -0.006(11) -0.066(14)
C11 0.073(15) 0.038(10) 0.027(10) 0.000(8) -0.006(10) -0.024(10)
C12 0.044(13) 0.080(15) 0.042(13) -0.004(11) 0.002(10) -0.040(12)
C13 0.054(14) 0.072(14) 0.034(12) 0.010(11) 0.012(11) 0.019(12)
C14 0.048(13) 0.058(13) 0.057(15) 0.013(11) 0.007(12) 0.027(11)
C15 0.08(2) 0.10(2) 0.039(15) 0.023(14) -0.003(13) -0.041(17)
C16 0.09(2) 0.10(2) 0.044(15) 0.025(14) -0.004(14) -0.053(18)
C17 0.057(16) 0.11(2) 0.066(18) 0.039(16) -0.010(14) -0.046(16)
C19 0.074(16) 0.089(17) 0.072(16) 0.023(14) 0.020(14) 0.032(14)
C2A 0.074(18) 0.10(2) 0.027(13) 0.020(12) 0.009(12) 0.022(16)
C3A 0.053(14) 0.074(15) 0.034(12) -0.001(11) -0.003(10) 0.016(12)
C1A 0.09(2) 0.12(2) 0.09(2) -0.009(17) 0.035(17) 0.042(17)
O1W 0.048(10) 0.073(11) 0.105(15) 0.040(11) 0.029(10) 0.004(8)
O2W 0.13(2) 0.25(3) 0.12(2) 0.07(2) -0.015(19) 0.08(2)

loop_
_atom_type_symbol
_atom_type_description
_atom_type_scat_dispersion_real
_atom_type_scat_dispersion_imag
_atom_type_scat_source
C C 0.0033 0.0016 'International Tables Vol C Tables 4.2.6.8 and 6.1.1.4'
H H 0.0000 0.0000 'International Tables Vol C Tables 4.2.6.8 and 6.1.1.4'
N N 0.0061 0.0033 'International Tables Vol C Tables 4.2.6.8 and 6.1.1.4'
O O 0.0106 0.0060 'International Tables Vol C Tables 4.2.6.8 and 6.1.1.4'
P P 0.1023 0.0942 'International Tables Vol C Tables 4.2.6.8 and 6.1.1.4'
Zn Zn 0.2839 1.4301 'International Tables Vol C Tables 4.2.6.8 and 6.1.1.4'
Mo Mo -1.6832 0.6857 'International Tables Vol C Tables 4.2.6.8 and 6.1.1.4'

loop_
_geom_angle_atom_site_label_1
_geom_angle_atom_site_label_2
_geom_angle_atom_site_label_3
_geom_angle
_geom_angle_site_symmetry_1
_geom_angle_site_symmetry_3
_geom_angle_publ_flag
O20 Mo1 O8 103.6(6) . . ?
O20 Mo1 O7 103.9(6) . . ?
O8 Mo1 O7 98.1(6) . . ?
O20 Mo1 O10 102.2(6) . . ?
O8 Mo1 O10 88.6(5) . . ?
O7 Mo1 O10 150.6(5) . . ?
O20 Mo1 O10 103.0(6) . 2 ?
O8 Mo1 O10 150.7(5) . 2 ?
O7 Mo1 O10 87.3(5) . 2 ?
O10 Mo1 O10 73.8(5) . 2 ?
O20 Mo1 Mo1 100.6(5) . 2 ?
O8 Mo1 Mo1 124.4(4) . 2 ?
O7 Mo1 Mo1 123.2(4) . 2 ?
O10 Mo1 Mo1 37.3(3) . 2 ?
O10 Mo1 Mo1 37.2(3) 2 2 ?
O15 Mo2 O2 105.4(6) . . ?
O15 Mo2 O14 100.2(6) . 2 ?
O2 Mo2 O14 87.4(5) . 2 ?
O15 Mo2 O1 105.8(6) . . ?
O2 Mo2 O1 91.6(5) . . ?
O14 Mo2 O1 153.3(5) 2 . ?
O15 Mo2 O12 101.3(6) . . ?
O2 Mo2 O12 153.1(5) . . ?
O14 Mo2 O12 85.2(5) 2 . ?
O1 Mo2 O12 83.7(5) . . ?
O15 Mo2 Mo4 99.9(5) . . ?
O2 Mo2 Mo4 47.6(3) . . ?
O14 Mo2 Mo4 134.2(4) 2 . ?
O1 Mo2 Mo4 46.8(4) . . ?
O12 Mo2 Mo4 129.8(3) . . ?
O17 Mo3 O4 106.7(6) . . ?
O17 Mo3 O3 103.4(6) . . ?
O4 Mo3 O3 94.0(5) . . ?
O17 Mo3 O8 101.6(6) . . ?
O4 Mo3 O8 84.4(5) . . ?
O3 Mo3 O8 154.3(5) . . ?
O17 Mo3 O13 97.3(6) . . ?
O4 Mo3 O13 155.3(5) . . ?
O3 Mo3 O13 85.9(5) . . ?
O8 Mo3 O13 85.2(5) . . ?
O17 Mo3 O6 170.0(6) . . ?
O4 Mo3 O6 81.7(4) . . ?
O3 Mo3 O6 81.0(4) . . ?
O8 Mo3 O6 73.4(4) . . ?
O13 Mo3 O6 73.9(4) . . ?
O17 Mo3 Mo5 100.5(5) . . ?
O4 Mo3 Mo5 48.0(4) . . ?
O3 Mo3 Mo5 48.3(3) . . ?
O8 Mo3 Mo5 131.6(4) . . ?
O13 Mo3 Mo5 133.5(3) . . ?
O6 Mo3 Mo5 89.2(3) . . ?
O16 Mo4 O1 107.1(6) . . ?
O16 Mo4 O2 105.7(6) . . ?
O1 Mo4 O2 93.3(5) . . ?
O16 Mo4 O7 99.8(6) . . ?
O1 Mo4 O7 152.7(5) . . ?
O2 Mo4 O7 83.7(5) . . ?
O16 Mo4 O13 99.8(6) . . ?
O1 Mo4 O13 85.4(5) . . ?
O2 Mo4 O13 153.6(5) . . ?
O7 Mo4 O13 85.4(5) . . ?
O16 Mo4 Mo2 101.1(5) . . ?
O1 Mo4 Mo2 48.2(3) . . ?
O2 Mo4 Mo2 47.9(4) . . ?
O7 Mo4 Mo2 130.9(3) . . ?
O13 Mo4 Mo2 133.0(3) . . ?
O19 Mo5 O14 100.3(6) . . ?
O19 Mo5 O4 107.0(6) . . ?
O14 Mo5 O4 87.8(5) . . ?
O19 Mo5 O3 103.5(6) . . ?
O14 Mo5 O3 154.9(5) . . ?
O4 Mo5 O3 92.7(5) . . ?
O19 Mo5 O9 98.0(6) . 2 ?
O14 Mo5 O9 85.5(5) . 2 ?
O4 Mo5 O9 154.9(5) . 2 ?
O3 Mo5 O9 83.4(5) . 2 ?
O19 Mo5 O5 171.1(5) . . ?
O14 Mo5 O5 74.9(4) . . ?
O4 Mo5 O5 80.5(4) . . ?
O3 Mo5 O5 80.4(4) . . ?
O9 Mo5 O5 74.3(4) 2 . ?
O19 Mo5 Mo3 100.8(5) . . ?
O14 Mo5 Mo3 134.3(4) . . ?
O4 Mo5 Mo3 47.3(3) . . ?
O3 Mo5 Mo3 47.7(4) . . ?
O9 Mo5 Mo3 130.4(4) 2 . ?
O5 Mo5 Mo3 87.8(3) . . ?
O18 Mo6 O12 102.4(6) . . ?
O18 Mo6 O9 105.0(6) . . ?
O12 Mo6 O9 97.9(5) . . ?
O18 Mo6 O11 101.3(6) . . ?
O12 Mo6 O11 88.9(5) . . ?
O9 Mo6 O11 150.7(5) . . ?
O18 Mo6 O11 103.3(6) . 2 ?
O12 Mo6 O11 151.5(5) . 2 ?
O9 Mo6 O11 87.2(5) . 2 ?
O11 Mo6 O11 74.2(5) . 2 ?
O18 Mo6 Mo6 100.0(5) . 2 ?
O12 Mo6 Mo6 125.1(4) . 2 ?
O9 Mo6 Mo6 123.4(4) . 2 ?
O11 Mo6 Mo6 37.6(3) . 2 ?
O11 Mo6 Mo6 37.4(3) 2 2 ?
O2 Zn7 O4 100.1(5) 2 . ?
O2 Zn7 O10 112.4(5) 2 . ?
O4 Zn7 O10 112.5(5) . . ?
O2 Zn7 N2 114.0(6) 2 . ?
O4 Zn7 N2 114.1(6) . . ?
O10 Zn7 N2 104.1(6) . . ?
O11 Zn8 O3 112.0(5) . . ?
O11 Zn8 N1 102.1(6) . . ?
O3 Zn8 N1 117.0(6) . . ?
O11 Zn8 O1 114.3(5) . . ?
O3 Zn8 O1 101.5(5) . . ?
N1 Zn8 O1 110.4(6) . . ?
O5 P9 O5 110.0(10) . 2 ?
O5 P9 O6 107.4(6) . . ?
O5 P9 O6 110.0(6) 2 . ?
O5 P9 O6 110.0(6) . 2 ?
O5 P9 O6 107.4(6) 2 2 ?
O6 P9 O6 112.1(10) . 2 ?
Mo4 O1 Mo2 85.0(5) . . ?
Mo4 O1 Zn8 138.0(6) . . ?
Mo2 O1 Zn8 126.6(6) . . ?
Zn7 O2 Mo4 128.5(6) 2 . ?
Zn7 O2 Mo2 137.8(6) 2 . ?
Mo4 O2 Mo2 84.5(5) . . ?
Mo3 O3 Zn8 136.0(6) . . ?
Mo3 O3 Mo5 84.0(5) . . ?
Zn8 O3 Mo5 127.9(6) . . ?
Mo3 O4 Zn7 128.3(7) . . ?
Mo3 O4 Mo5 84.7(5) . . ?
Zn7 O4 Mo5 136.8(6) . . ?
P9 O5 Mo5 128.7(6) . . ?
P9 O6 Mo3 126.9(6) . . ?
Mo1 O7 Mo4 127.8(6) . . ?
Mo1 O8 Mo3 128.0(6) . . ?
Mo6 O9 Mo5 126.1(6) . 2 ?
Zn7 O10 Mo1 122.7(6) . . ?
Zn7 O10 Mo1 123.3(6) . 2 ?
Mo1 O10 Mo1 105.6(5) . 2 ?
Zn8 O11 Mo6 121.6(6) . . ?
Zn8 O11 Mo6 124.4(6) . 2 ?
Mo6 O11 Mo6 105.1(5) . 2 ?
Mo6 O12 Mo2 126.8(6) . . ?
Mo3 O13 Mo4 122.8(5) . . ?
Mo5 O14 Mo2 125.2(6) . 2 ?
C12 N1 C3 118.2(17) . . ?
C12 N1 Zn8 120.2(14) . . ?
C3 N1 Zn8 120.1(13) . . ?
C5 N2 C13 121.2(16) . . ?
C5 N2 Zn7 120.2(12) . . ?
C13 N2 Zn7 118.0(13) . . ?
N1 C3 C6 122.2(17) . . ?
N1 C3 H3A 118.9 . . ?
C6 C3 H3A 118.9 . . ?
N2 C5 C8 122.1(17) . . ?
N2 C5 H5A 119.0 . . ?
C8 C5 H5A 119.0 . . ?
C11 C6 C17 120(2) . . ?
C11 C6 C3 119.8(18) . . ?
C17 C6 C3 120(2) . . ?
C11 C7 C16 118(2) . . ?
C11 C7 H7A 121.2 . . ?
C16 C7 H7A 121.2 . . ?
C5 C8 C14 117.9(19) . . ?
C5 C8 C3A 122.0(19) . . ?
C14 C8 C3A 120.1(19) . . ?
C14 C9 C13 119(2) . . ?
C14 C9 H9A 120.4 . . ?
C13 C9 H9A 120.4 . . ?
C12 C10 C17 122(2) . . ?
C12 C10 H10A 119.0 . . ?
C17 C10 H10A 119.0 . . ?
C7 C11 C6 120(2) . . ?
C7 C11 H11A 119.9 . . ?
C6 C11 H11A 119.9 . . ?
N1 C12 C10 122(2) . . ?
N1 C12 H12A 118.8 . . ?
C10 C12 H12A 118.8 . . ?
N2 C13 C9 120(2) . . ?
N2 C13 H13A 120.2 . . ?
C9 C13 H13A 120.2 . . ?
C9 C14 C19 119(2) . . ?
C9 C14 C8 120(2) . . ?
C19 C14 C8 121(2) . . ?
C16 C15 C17 118(3) . . ?
C16 C15 H15A 121.1 . . ?
C17 C15 H15A 121.1 . . ?
C15 C16 C7 123(2) . . ?
C15 C16 H16A 118.3 . . ?
C7 C16 H16A 118.3 . . ?
C15 C17 C6 121(3) . . ?
C15 C17 C10 125(2) . . ?
C6 C17 C10 115(2) . . ?
C1A C19 C14 116(3) . . ?
C1A C19 H19A 121.9 . . ?
C14 C19 H19A 121.9 . . ?
C3A C2A C1A 122(2) . . ?
C3A C2A H2AA 119.2 . . ?
C1A C2A H2AA 119.2 . . ?
C2A C3A C8 117(2) . . ?
C2A C3A H3AA 121.4 . . ?
C8 C3A H3AA 121.4 . . ?
C19 C1A C2A 123(3) . . ?
C19 C1A H1AA 118.4 . . ?
C2A C1A H1AA 118.4 . . ?
H1WA O1W H1WB 102.2 . . ?
H2WA O2W H2WB 120.3 . . ?

loop_
_geom_bond_atom_site_label_1
_geom_bond_atom_site_label_2
_geom_bond_distance
_geom_bond_site_symmetry_2
_geom_bond_publ_flag
Mo1 O20 1.653(13) . ?
Mo1 O8 1.827(12) . ?
Mo1 O7 1.829(12) . ?
Mo1 O10 1.995(11) . ?
Mo1 O10 2.000(11) 2 ?
Mo1 Mo1 3.182(4) 2 ?
Mo2 O15 1.645(12) . ?
Mo2 O2 1.965(13) . ?
Mo2 O14 1.972(12) 2 ?
Mo2 O1 1.974(11) . ?
Mo2 O12 2.019(12) . ?
Mo2 Mo4 2.635(3) . ?
Mo3 O17 1.677(14) . ?
Mo3 O4 1.944(12) . ?
Mo3 O3 1.961(13) . ?
Mo3 O8 1.990(13) . ?
Mo3 O13 2.045(12) . ?
Mo3 O6 2.503(11) . ?
Mo3 Mo5 2.636(3) . ?
Mo4 O16 1.657(13) . ?
Mo4 O1 1.927(13) . ?
Mo4 O2 1.955(11) . ?
Mo4 O7 2.019(13) . ?
Mo4 O13 2.051(12) . ?
Mo5 O19 1.682(13) . ?
Mo5 O14 1.962(12) . ?
Mo5 O4 1.968(13) . ?
Mo5 O3 1.977(11) . ?
Mo5 O9 1.999(12) 2 ?
Mo5 O5 2.504(10) . ?
Mo6 O18 1.684(13) . ?
Mo6 O12 1.825(12) . ?
Mo6 O9 1.850(12) . ?
Mo6 O11 2.003(12) . ?
Mo6 O11 2.013(11) 2 ?
Mo6 Mo6 3.188(4) 2 ?
Zn7 O2 1.948(13) 2 ?
Zn7 O4 1.952(13) . ?
Zn7 O10 1.970(12) . ?
Zn7 N2 2.029(15) . ?
Zn8 O11 1.946(13) . ?
Zn8 O3 1.975(12) . ?
Zn8 N1 1.986(16) . ?
Zn8 O1 1.986(12) . ?
P9 O5 1.546(12) . ?
P9 O5 1.546(12) 2 ?
P9 O6 1.559(12) . ?
P9 O6 1.560(12) 2 ?
N1 C12 1.35(2) . ?
N1 C3 1.37(2) . ?
N2 C5 1.30(3) . ?
N2 C13 1.37(3) . ?
C3 C6 1.43(3) . ?
C3 H3A 0.9300 . ?
C5 C8 1.41(3) . ?
C5 H5A 0.9300 . ?
C6 C11 1.38(3) . ?
C6 C17 1.39(3) . ?
C7 C11 1.32(3) . ?
C7 C16 1.44(4) . ?
C7 H7A 0.9300 . ?
C8 C14 1.42(3) . ?
C8 C3A 1.43(3) . ?
C9 C14 1.35(3) . ?
C9 C13 1.43(3) . ?
C9 H9A 0.9300 . ?
C10 C12 1.35(3) . ?
C10 C17 1.47(4) . ?
C10 H10A 0.9300 . ?
C11 H11A 0.9300 . ?
C12 H12A 0.9300 . ?
C13 H13A 0.9300 . ?
C14 C19 1.40(4) . ?
C15 C16 1.31(4) . ?
C15 C17 1.36(3) . ?
C15 H15A 0.9300 . ?
C16 H16A 0.9300 . ?
C19 C1A 1.37(5) . ?
C19 H19A 0.9300 . ?
C2A C3A 1.35(3) . ?
C2A C1A 1.40(2) . ?
C2A H2AA 0.9300 . ?
C3A H3AA 0.9300 . ?
C1A H1AA 0.9300 . ?
O1W H1WA 0.8805 . ?
O1W H1WB 0.8812 . ?
O2W H2WA 0.8508 . ?
O2W H2WB 0.8502 . ?
